data_4500336
loop_
_publ_author_name
'Zhang, Jie-Peng'
'Qi, Xiao-Lin'
'Liu, Zhi-Juan'
'Zhu, Ai-Xin'
'Chen, Yan'
'Wang, Jing'
'Chen, Xiao-Ming'

_publ_section_title
;
 Syntheses, Structures, and Porous/Luminescent Properties of Silver
 3-Alkyl-1,2,4-Triazolate Frameworks with Rare 3-Connected Topologies
;
_journal_issue 3
_journal_name_full 'Crystal Growth &amp; Design'
_journal_page_first 796
_journal_paper_doi 10.1021/cg101435b
_journal_volume 11
_journal_year 2011
_chemical_formula_sum 'C16 H26 Ag4 N12 O'
_chemical_formula_weight 833.97
_chemical_name_systematic
; 
 ? 
;
_space_group_IT_number 15
_symmetry_cell_setting monoclinic
_symmetry_space_group_name_Hall '-C 2yc'
_symmetry_space_group_name_H-M 'C 1 2/c 1'
_atom_sites_solution_hydrogens geom
_atom_sites_solution_primary direct
_atom_sites_solution_secondary difmap
_audit_creation_method SHELXL-97
_cell_angle_alpha 90.00
_cell_angle_beta 122.8280(10)
_cell_angle_gamma 90.00
_cell_formula_units_Z 4
_cell_length_a 13.1876(10)
_cell_length_b 21.3132(15)
_cell_length_c 11.7034(8)
_cell_measurement_temperature 293(2)
_cell_volume 2764.2(3)
_computing_structure_refinement 'SHELXL-97 (Sheldrick, 1997)'
_computing_structure_solution 'SHELXS-97 (Sheldrick, 1990)'
_diffrn_ambient_temperature 293(2)
_diffrn_measured_fraction_theta_full 0.981
_diffrn_measured_fraction_theta_max 0.981
_diffrn_measurement_device_type CCD
_diffrn_measurement_method '/w scan'
_diffrn_radiation_monochromator graphite
_diffrn_radiation_source 'fine-focus sealed tube'
_diffrn_radiation_type MoK\a
_diffrn_radiation_wavelength 0.71073
_diffrn_reflns_av_R_equivalents 0.0162
_diffrn_reflns_av_sigmaI/netI 0.0219
_diffrn_reflns_limit_h_max 16
_diffrn_reflns_limit_h_min -14
_diffrn_reflns_limit_k_max 26
_diffrn_reflns_limit_k_min -15
_diffrn_reflns_limit_l_max 13
_diffrn_reflns_limit_l_min -14
_diffrn_reflns_number 6329
_diffrn_reflns_theta_full 26.00
_diffrn_reflns_theta_max 26.00
_diffrn_reflns_theta_min 2.82
_exptl_absorpt_coefficient_mu 2.823
_exptl_absorpt_correction_T_max 0.6768
_exptl_absorpt_correction_T_min 0.6021
_exptl_absorpt_correction_type multi-scan
_exptl_absorpt_process_details SADABS
_exptl_crystal_colour colorless
_exptl_crystal_density_diffrn 2.004
_exptl_crystal_density_method 'not measured'
_exptl_crystal_description block
_exptl_crystal_F_000 1608
_exptl_crystal_size_max 0.20
_exptl_crystal_size_mid 0.18
_exptl_crystal_size_min 0.15
_refine_diff_density_max 0.596
_refine_diff_density_min -0.356
_refine_diff_density_rms 0.087
_refine_ls_extinction_method none
_refine_ls_goodness_of_fit_ref 1.042
_refine_ls_hydrogen_treatment constr
_refine_ls_matrix_type full
_refine_ls_number_parameters 154
_refine_ls_number_reflns 2675
_refine_ls_number_restraints 0
_refine_ls_restrained_S_all 1.042
_refine_ls_R_factor_all 0.0347
_refine_ls_R_factor_gt 0.0284
_refine_ls_shift/su_max 0.001
_refine_ls_shift/su_mean 0.000
_refine_ls_structure_factor_coef Fsqd
_refine_ls_weighting_details 'calc w=1/[\s^2^(Fo^2^)+(0.0329P)^2^+5.2853P] where P=(Fo^2^+2Fc^2^)/3'
_refine_ls_weighting_scheme calc
_refine_ls_wR_factor_gt 0.0686
_refine_ls_wR_factor_ref 0.0726
_reflns_number_gt 2293
_reflns_number_total 2675
_reflns_threshold_expression >2sigma(I)
_cod_data_source_file cg101435b_si_002.cif
_cod_data_source_block 3H2O
_cod_original_cell_volume 2764.1(3)
_cod_original_sg_symbol_H-M C2/c
_cod_database_code 4500336

loop_
_symmetry_equiv_pos_as_xyz
'x, y, z'
'-x, y, -z+1/2'
'x+1/2, y+1/2, z'
'-x+1/2, y+1/2, -z+1/2'
'-x, -y, -z'
'x, -y, z-1/2'
'-x+1/2, -y+1/2, -z'
'x+1/2, -y+1/2, z-1/2'

loop_
_atom_site_label
_atom_site_type_symbol
_atom_site_fract_x
_atom_site_fract_y
_atom_site_fract_z
_atom_site_U_iso_or_equiv
_atom_site_adp_type
_atom_site_occupancy
_atom_site_symmetry_multiplicity
_atom_site_calc_flag
_atom_site_refinement_flags
Ag1 Ag 0.92316(3) 0.301451(15) 0.81764(3) 0.05313(12) Uani 1 1 d .
Ag2 Ag 0.85140(3) 0.437224(14) 0.55731(3) 0.05223(12) Uani 1 1 d .
N1 N 0.8844(3) 0.40484(14) 0.8368(3) 0.0494(8) Uani 1 1 d .
N2 N 0.8516(3) 0.45184(15) 0.7421(3) 0.0488(8) Uani 1 1 d .
N3 N 0.8440(3) 0.49031(15) 0.9138(3) 0.0513(8) Uani 1 1 d .
N4 N 0.6084(3) 0.20580(15) 0.4981(3) 0.0515(8) Uani 1 1 d .
N5 N 0.6858(3) 0.15593(15) 0.5513(3) 0.0539(9) Uani 1 1 d .
N6 N 0.7769(3) 0.23915(15) 0.6819(3) 0.0521(8) Uani 1 1 d .
C1 C 0.8788(4) 0.43007(17) 0.9365(4) 0.0500(10) Uani 1 1 d .
C2 C 0.8299(4) 0.50100(19) 0.7935(4) 0.0556(11) Uani 1 1 d .
H2A H 0.8068 0.5397 0.7500 0.067 Uiso 1 1 calc R
C3 C 0.9091(5) 0.3946(2) 1.0618(4) 0.0708(14) Uani 1 1 d .
H3A H 0.9796 0.3688 1.0904 0.085 Uiso 1 1 calc R
H3B H 0.9302 0.4245 1.1340 0.085 Uiso 1 1 calc R
C4 C 0.8114(7) 0.3543(4) 1.0443(7) 0.128(3) Uani 1 1 d .
H4A H 0.8373 0.3332 1.1284 0.191 Uiso 1 1 calc R
H4B H 0.7914 0.3237 0.9748 0.191 Uiso 1 1 calc R
H4C H 0.7418 0.3794 1.0182 0.191 Uiso 1 1 calc R
C5 C 0.6653(4) 0.25450(18) 0.5782(4) 0.0497(9) Uani 1 1 d .
C6 C 0.7835(4) 0.1775(2) 0.6590(4) 0.0573(11) Uani 1 1 d .
H6A H 0.8512 0.1529 0.7146 0.069 Uiso 1 1 calc R
C7 C 0.6096(4) 0.3182(2) 0.5578(5) 0.0714(14) Uani 1 1 d .
H7A H 0.6725 0.3498 0.5932 0.086 Uiso 1 1 calc R
H7B H 0.5547 0.3258 0.4612 0.086 Uiso 1 1 calc R
C8 C 0.5431(9) 0.3245(4) 0.6258(11) 0.149(3) Uani 1 1 d .
H8A H 0.5069 0.3654 0.6076 0.223 Uiso 1 1 calc R
H8B H 0.5979 0.3193 0.7220 0.223 Uiso 1 1 calc R
H8C H 0.4813 0.2931 0.5919 0.223 Uiso 1 1 calc R
O1 O 0.488(6) 0.5185(8) 0.782(15) 0.41(5) Uani 0.50 1 d P
H1WA H 0.5235 0.5509 0.7784 0.617 Uiso 0.50 1 d PR
H1WB H 0.5092 0.4881 0.7528 0.617 Uiso 0.50 1 d PR

loop_
_atom_site_aniso_label
_atom_site_aniso_U_11
_atom_site_aniso_U_22
_atom_site_aniso_U_33
_atom_site_aniso_U_23
_atom_site_aniso_U_13
_atom_site_aniso_U_12
Ag1 0.0505(2) 0.0511(2) 0.04619(19) -0.00724(13) 0.01871(15) -0.00431(14)
Ag2 0.0632(2) 0.0517(2) 0.04384(18) -0.00227(13) 0.03035(16) -0.00366(14)
N1 0.064(2) 0.0409(17) 0.0367(16) 0.0012(13) 0.0234(16) 0.0028(15)
N2 0.062(2) 0.0447(18) 0.0410(17) -0.0008(14) 0.0287(16) 0.0007(15)
N3 0.072(2) 0.0419(18) 0.0442(17) -0.0022(14) 0.0338(17) 0.0029(16)
N4 0.044(2) 0.0448(18) 0.0516(19) -0.0025(15) 0.0172(16) 0.0004(15)
N5 0.056(2) 0.0389(17) 0.0492(18) -0.0027(14) 0.0171(17) 0.0031(15)
N6 0.045(2) 0.0451(18) 0.0489(18) -0.0054(15) 0.0145(16) -0.0008(15)
C1 0.060(3) 0.045(2) 0.038(2) -0.0006(16) 0.0224(19) -0.0016(18)
C2 0.078(3) 0.042(2) 0.051(2) 0.0056(18) 0.038(2) 0.007(2)
C3 0.100(4) 0.062(3) 0.048(2) 0.007(2) 0.039(3) 0.010(3)
C4 0.158(7) 0.146(7) 0.093(5) 0.010(4) 0.077(5) -0.051(6)
C5 0.050(2) 0.043(2) 0.049(2) -0.0012(17) 0.0226(19) -0.0018(18)
C6 0.052(3) 0.049(2) 0.052(2) -0.0009(19) 0.015(2) 0.007(2)
C7 0.056(3) 0.049(2) 0.085(3) -0.008(2) 0.023(3) 0.006(2)
C8 0.174(8) 0.099(5) 0.247(10) -0.005(6) 0.163(8) 0.038(6)
O1 0.14(3) 0.219(16) 0.83(13) -0.01(5) 0.23(3) -0.04(2)

loop_
_atom_type_symbol
_atom_type_description
_atom_type_scat_dispersion_real
_atom_type_scat_dispersion_imag
_atom_type_scat_source
C C 0.0033 0.0016 'International Tables Vol C Tables 4.2.6.8 and 6.1.1.4'
H H 0.0000 0.0000 'International Tables Vol C Tables 4.2.6.8 and 6.1.1.4'
N N 0.0061 0.0033 'International Tables Vol C Tables 4.2.6.8 and 6.1.1.4'
Ag Ag -0.8971 1.1015 'International Tables Vol C Tables 4.2.6.8 and 6.1.1.4'
O O 0.0106 0.0060 'International Tables Vol C Tables 4.2.6.8 and 6.1.1.4'

loop_
_geom_angle_atom_site_label_1
_geom_angle_atom_site_label_2
_geom_angle_atom_site_label_3
_geom_angle
_geom_angle_site_symmetry_1
_geom_angle_site_symmetry_3
N6 Ag1 N4 138.08(12) . 8_556
N6 Ag1 N1 120.16(12) . .
N4 Ag1 N1 99.38(12) 8_556 .
N6 Ag1 Ag1 100.94(10) . 2_756
N4 Ag1 Ag1 78.62(9) 8_556 2_756
N1 Ag1 Ag1 106.51(9) . 2_756
N2 Ag2 N3 128.25(12) . 6_565
N2 Ag2 N5 124.40(13) . 7_656
N3 Ag2 N5 105.97(12) 6_565 7_656
C1 N1 N2 105.7(3) . .
C1 N1 Ag1 126.7(2) . .
N2 N1 Ag1 127.4(2) . .
C2 N2 N1 105.2(3) . .
C2 N2 Ag2 133.1(3) . .
N1 N2 Ag2 121.6(2) . .
C2 N3 C1 102.1(3) . .
C2 N3 Ag2 126.6(3) . 6_566
C1 N3 Ag2 129.7(3) . 6_566
C5 N4 N5 106.9(3) . .
C5 N4 Ag1 129.9(3) . 8_455
N5 N4 Ag1 123.2(2) . 8_455
C6 N5 N4 105.6(3) . .
C6 N5 Ag2 130.7(3) . 7_656
N4 N5 Ag2 123.0(2) . 7_656
C5 N6 C6 102.4(3) . .
C5 N6 Ag1 128.1(3) . .
C6 N6 Ag1 127.8(3) . .
N1 C1 N3 113.0(3) . .
N1 C1 C3 123.1(4) . .
N3 C1 C3 123.9(4) . .
N2 C2 N3 114.0(3) . .
C4 C3 C1 114.2(5) . .
N4 C5 N6 111.8(3) . .
N4 C5 C7 123.8(4) . .
N6 C5 C7 124.4(4) . .
N5 C6 N6 113.4(4) . .
C8 C7 C5 112.3(5) . .

loop_
_geom_bond_atom_site_label_1
_geom_bond_atom_site_label_2
_geom_bond_distance
_geom_bond_site_symmetry_2
Ag1 N6 2.165(3) .
Ag1 N4 2.204(3) 8_556
Ag1 N1 2.300(3) .
Ag1 Ag1 3.1771(7) 2_756
Ag2 N2 2.183(3) .
Ag2 N3 2.244(3) 6_565
Ag2 N5 2.263(3) 7_656
N1 C1 1.322(5) .
N1 N2 1.378(4) .
N2 C2 1.315(5) .
N3 C2 1.337(5) .
N3 C1 1.341(5) .
N3 Ag2 2.244(3) 6_566
N4 C5 1.325(5) .
N4 N5 1.368(4) .
N4 Ag1 2.204(3) 8_455
N5 C6 1.304(5) .
N5 Ag2 2.263(3) 7_656
N6 C5 1.345(5) .
N6 C6 1.354(5) .
C1 C3 1.499(6) .
C3 C4 1.468(8) .
C5 C7 1.500(6) .
C7 C8 1.475(9) .
O1 O1 1.0(2) 2_656
